data_1511602
loop_
_publ_author_name
'Jung, W.'

_publ_section_title
;
 La2 Rh5 B4, Eu2 Rh5 B4 und Eu3 Rh8 B6-Lanthanoid-Rhodiumboride aus der
 homologen Reihe An Rh3n-1 B2n
;
_journal_name_full 'Journal of the Less-Common Metals'
_journal_page_first 375
_journal_page_last 384
_journal_paper_doi 10.1016/0022-5088(90)90050-T
_journal_volume 161
_journal_year 1990
_chemical_formula_sum 'B6 Eu3 Rh8'
_chemical_name_systematic 'Eu3 Rh8 B6'
_space_group_IT_number 69
_symmetry_space_group_name_Hall '-F 2 2'
_symmetry_space_group_name_H-M 'F m m m'
_cell_angle_alpha 90
_cell_angle_beta 90
_cell_angle_gamma 90
_cell_formula_units_Z 4
_cell_length_a 5.537
_cell_length_b 9.847
_cell_length_c 17.099
_cell_volume 932.286
_citation_journal_id_ASTM JCOMAH
_cod_data_source_file boron4-x_254.cif
_cod_data_source_block B6Eu3Rh8
_cod_original_cell_volume 932.2861
_cod_database_code 1511602

loop_
_symmetry_equiv_pos_as_xyz
x,y,z
-x,-y,z
x,-y,-z
-x,y,-z
-x,-y,-z
x,y,-z
-x,y,z
x,-y,z
x,y+1/2,z+1/2
-x,-y+1/2,z+1/2
x,-y+1/2,-z+1/2
-x,y+1/2,-z+1/2
-x,-y+1/2,-z+1/2
x,y+1/2,-z+1/2
-x,y+1/2,z+1/2
x,-y+1/2,z+1/2
x+1/2,y,z+1/2
-x+1/2,-y,z+1/2
x+1/2,-y,-z+1/2
-x+1/2,y,-z+1/2
-x+1/2,-y,-z+1/2
x+1/2,y,-z+1/2
-x+1/2,y,z+1/2
x+1/2,-y,z+1/2
x+1/2,y+1/2,z
-x+1/2,-y+1/2,z
x+1/2,-y+1/2,-z
-x+1/2,y+1/2,-z
-x+1/2,-y+1/2,-z
x+1/2,y+1/2,-z
-x+1/2,y+1/2,z
x+1/2,-y+1/2,z

loop_
_atom_site_label
_atom_site_type_symbol
_atom_site_fract_x
_atom_site_fract_y
_atom_site_fract_z
_atom_site_occupancy
_atom_site_U_iso_or_equiv
B1 B 0 0.165 0 1 0.0
Eu1 Eu 0 0 0.5 1 0.0
Eu2 Eu 0 0 0.31793 1 0.0
B2 B 0 0.163 0.1698 1 0.0
Rh3 Rh 0.25 0.25 0.08461 1 0.0
Rh1 Rh 0.25 0.25 0.25 1 0.0
Rh2 Rh 0 0 0.08646 1 0.0
